data_1538823
loop_
_publ_author_name
'Kornilov, I.I.'
'Myasnikova, K.P.'

_publ_section_title
;
 Phase diagram amd physical properties of Ni-Ru alloys
;
_journal_name_full 'Russian Metall. Mining, engl. trans.'
_journal_page_first 95
_journal_page_last 101
_journal_volume 1964
_journal_year 1964
_chemical_formula_sum 'Ni0.32 Ru1.68'
_space_group_IT_number 194
_symmetry_space_group_name_Hall '-P 6c 2c'
_symmetry_space_group_name_H-M 'P 63/m m c'
_cell_angle_alpha 90
_cell_angle_beta 90
_cell_angle_gamma 120
_cell_formula_units_Z 1
_cell_length_a 2.677
_cell_length_b 2.677
_cell_length_c 4.254
_cell_volume 26.401
_citation_journal_id_ASTM RUMMAH
_cod_data_source_file Kornilov_RUMMAH_1964_994.cif
_cod_data_source_block Ni0.32Ru1.68
_cod_original_cell_volume 26.40127
_cod_database_code 1538823

loop_
_symmetry_equiv_pos_as_xyz
x,y,z
x-y,x,z+1/2
-y,x-y,z
-x,-y,z+1/2
-x+y,-x,z
y,-x+y,z+1/2
-y,-x,-z+1/2
x-y,-y,-z
x,x-y,-z+1/2
y,x,-z
-x+y,y,-z+1/2
-x,-x+y,-z
-x,-y,-z
-x+y,-x,-z-1/2
y,-x+y,-z
x,y,-z-1/2
x-y,x,-z
-y,x-y,-z-1/2
y,x,z-1/2
-x+y,y,z
-x,-x+y,z-1/2
-y,-x,z
x-y,-y,z-1/2
x,x-y,z

loop_
_atom_site_label
_atom_site_type_symbol
_atom_site_fract_x
_atom_site_fract_y
_atom_site_fract_z
_atom_site_occupancy
_atom_site_U_iso_or_equiv
Ni1 Ni 0.3333 0.6667 0.25 0.16 0.0
Ru1 Ru 0.3333 0.6667 0.25 0.84 0.0
